data_4346332
loop_
_publ_author_name
'Aulakh, Darpandeep'
'Varghese, Juby R.'
'Wriedt, Mario'

_publ_section_title
;
 The Importance of Polymorphism in Metal-Organic Framework Studies.
;
_journal_issue 17
_journal_name_full 'Inorganic chemistry'
_journal_page_first 8679
_journal_page_last 8684
_journal_paper_doi 10.1021/acs.inorgchem.5b01311
_journal_volume 54
_journal_year 2015
_chemical_formula_moiety 'C14 H18 Eu N3 O9'
_chemical_formula_sum 'C14 H18 Eu N3 O9'
_chemical_formula_weight 524.27
_space_group_crystal_system monoclinic
_space_group_IT_number 14
_space_group_name_Hall '-P 2ybc'
_space_group_name_H-M_alt 'P 1 21/c 1'
_atom_sites_solution_hydrogens geom
_audit_creation_method SHELXL-2014/6
_cell_angle_alpha 90
_cell_angle_beta 91.129(4)
_cell_angle_gamma 90
_cell_formula_units_Z 8
_cell_length_a 17.6726(15)
_cell_length_b 20.0232(17)
_cell_length_c 10.5553(9)
_cell_measurement_temperature 170(2)
_cell_volume 3734.4(5)
_computing_cell_refinement 'APEX2 (Bruker, 2013)'
_computing_data_collection 'APEX2 (Bruker, 2013)'
_computing_data_reduction 'APEX2 (Bruker, 2013)'
_computing_molecular_graphics 'SHELXP-2014/6 (Sheldrick, 2014)'
_computing_structure_refinement 'SHELXL-2014/6 (Sheldrick, 2014)'
_computing_structure_solution 'SHELXT-2014/6 (Sheldrick, 2014)'
_diffrn_ambient_temperature 170(2)
_diffrn_measured_fraction_theta_full 0.999
_diffrn_measured_fraction_theta_max 0.997
_diffrn_radiation_type MoK\a
_diffrn_radiation_wavelength 0.71073
_diffrn_reflns_av_R_equivalents 0.1382
_diffrn_reflns_av_unetI/netI 0.1239
_diffrn_reflns_Laue_measured_fraction_full 0.999
_diffrn_reflns_Laue_measured_fraction_max 0.997
_diffrn_reflns_limit_h_max 23
_diffrn_reflns_limit_h_min -23
_diffrn_reflns_limit_k_max 26
_diffrn_reflns_limit_k_min -26
_diffrn_reflns_limit_l_max 12
_diffrn_reflns_limit_l_min -14
_diffrn_reflns_number 52818
_diffrn_reflns_point_group_measured_fraction_full 0.999
_diffrn_reflns_point_group_measured_fraction_max 0.997
_diffrn_reflns_theta_full 25.242
_diffrn_reflns_theta_max 28.338
_diffrn_reflns_theta_min 1.152
_exptl_absorpt_coefficient_mu 3.411
_exptl_absorpt_correction_T_max 0.765
_exptl_absorpt_correction_T_min 0.570
_exptl_absorpt_correction_type multi-scan
_exptl_absorpt_process_details 'SADABS (Sheldrick 2014)'
_exptl_crystal_colour white
_exptl_crystal_density_diffrn 1.865
_exptl_crystal_description block
_exptl_crystal_F_000 2064
_exptl_crystal_size_max 0.19
_exptl_crystal_size_mid 0.14
_exptl_crystal_size_min 0.08
_refine_diff_density_max 2.651
_refine_diff_density_min -1.780
_refine_diff_density_rms 0.214
_refine_ls_extinction_method none
_refine_ls_goodness_of_fit_ref 0.983
_refine_ls_hydrogen_treatment constr
_refine_ls_matrix_type full
_refine_ls_number_parameters 505
_refine_ls_number_reflns 9299
_refine_ls_number_restraints 0
_refine_ls_restrained_S_all 0.983
_refine_ls_R_factor_all 0.1299
_refine_ls_R_factor_gt 0.0503
_refine_ls_shift/su_max 0.002
_refine_ls_shift/su_mean 0.000
_refine_ls_structure_factor_coef Fsqd
_refine_ls_weighting_details 'w=1/[\s^2^(Fo^2^)+(0.0365P)^2^] where P=(Fo^2^+2Fc^2^)/3'
_refine_ls_weighting_scheme calc
_refine_ls_wR_factor_gt 0.0830
_refine_ls_wR_factor_ref 0.1036
_reflns_Friedel_coverage 0.000
_reflns_number_gt 5377
_reflns_number_total 9299
_reflns_threshold_expression 'I > 2\s(I)'
_cod_data_source_file ic5b01311_si_002.cif
_cod_data_source_block JV356_170K
_cod_original_sg_symbol_H-M 'P 21/c'
_cod_database_code 4346332
_shelx_space_group_comment
;
The symmetry employed for this shelxl refinement is uniquely defined
by the following loop, which should always be used as a source of
symmetry information in preference to the above space-group names.
They are only intended as comments.
;
_shelxl_version_number 2014/6

loop_
_space_group_symop_operation_xyz
'x, y, z'
'-x, y+1/2, -z+1/2'
'-x, -y, -z'
'x, -y-1/2, z-1/2'

loop_
_atom_site_label
_atom_site_type_symbol
_atom_site_fract_x
_atom_site_fract_y
_atom_site_fract_z
_atom_site_U_iso_or_equiv
_atom_site_adp_type
_atom_site_occupancy
_atom_site_site_symmetry_order
_atom_site_calc_flag
_atom_site_refinement_flags_posn
_atom_site_refinement_flags_adp
_atom_site_refinement_flags_occupancy
_atom_site_disorder_assembly
_atom_site_disorder_group
Eu1 Eu 0.49184(2) 0.48190(2) 0.75354(4) 0.01862(10) Uani 1 1 d . . . . .
Eu2 Eu 1.00007(2) 0.26563(2) 0.32222(3) 0.01835(10) Uani 1 1 d . . . . .
O1 O 0.4082(3) 0.4720(3) 0.9160(5) 0.0350(14) Uani 1 1 d . . . . .
O2 O 0.3998(3) 0.4975(3) 1.1203(5) 0.0319(13) Uani 1 1 d . . . . .
O3 O 0.1004(2) 0.2580(2) 0.9669(5) 0.0225(11) Uani 1 1 d . . . . .
O4 O 0.0800(3) 0.2975(3) 1.1612(5) 0.0294(12) Uani 1 1 d . . . . .
O11 O 0.5633(3) 0.4522(3) 0.5841(5) 0.0354(14) Uani 1 1 d . . . . .
O12 O 0.5967(3) 0.4657(3) 0.3847(5) 0.0318(13) Uani 1 1 d . . . . .
O13 O 0.9202(3) 0.2756(3) 0.4897(5) 0.0310(13) Uani 1 1 d . . . . .
O14 O 0.9064(3) 0.2887(3) 0.6977(5) 0.0361(14) Uani 1 1 d . . . . .
O21 O 0.4796(4) 0.5990(3) 0.8359(6) 0.0488(16) Uani 1 1 d . . . . .
O22 O 0.5531(3) 0.5877(3) 0.6784(6) 0.0455(16) Uani 1 1 d . . . . .
O23 O 0.5444(6) 0.6837(3) 0.7706(8) 0.116(3) Uani 1 1 d . . . . .
O31 O 0.9846(3) 0.1455(3) 0.3965(5) 0.0340(13) Uani 1 1 d . . . . .
O32 O 1.0594(3) 0.1615(3) 0.2406(5) 0.0368(14) Uani 1 1 d . . . . .
O33 O 1.0309(4) 0.0602(3) 0.2975(7) 0.076(2) Uani 1 1 d . . . . .
O41 O 0.4076(3) 0.3931(2) 0.6777(5) 0.0304(13) Uani 1 1 d . . . . .
O51 O 0.5386(3) 0.3773(3) 0.8338(5) 0.0397(15) Uani 1 1 d . . . . .
O61 O 1.0456(3) 0.3744(2) 0.3906(5) 0.0366(14) Uani 1 1 d . . . . .
O71 O 0.9204(3) 0.3479(3) 0.2245(5) 0.0388(14) Uani 1 1 d . . . . .
N21 N 0.5257(5) 0.6250(4) 0.7612(9) 0.059(2) Uani 1 1 d . . . . .
N31 N 1.0248(4) 0.1206(3) 0.3118(7) 0.0384(18) Uani 1 1 d . . . . .
N41 N 0.3301(3) 0.3322(3) 0.5513(6) 0.0321(16) Uani 1 1 d . . . . .
N51 N 0.5575(4) 0.2836(3) 0.9471(7) 0.0411(18) Uani 1 1 d . . . . .
N61 N 1.1168(4) 0.4521(3) 0.4952(7) 0.0454(19) Uani 1 1 d . . . . .
N71 N 0.8707(4) 0.4195(3) 0.0810(6) 0.0341(16) Uani 1 1 d . . . . .
C1 C 0.1146(4) 0.2961(3) 1.0595(7) 0.0193(16) Uani 1 1 d . . . . .
C2 C 0.1796(3) 0.3438(3) 1.0466(7) 0.0196(16) Uani 1 1 d . . . . .
C3 C 0.2170(4) 0.3508(3) 0.9329(7) 0.0228(16) Uani 1 1 d . . . . .
H3 H 0.1996 0.3267 0.8606 0.027 Uiso 1 1 calc R U . . .
C4 C 0.2784(4) 0.3918(3) 0.9231(7) 0.0222(16) Uani 1 1 d . . . . .
H4 H 0.3029 0.3964 0.8443 0.027 Uiso 1 1 calc R U . . .
C5 C 0.3051(4) 0.4270(3) 1.0291(7) 0.0199(16) Uani 1 1 d . . . . .
C6 C 0.2676(4) 0.4213(3) 1.1416(7) 0.0214(16) Uani 1 1 d . . . . .
H6 H 0.2850 0.4456 1.2137 0.026 Uiso 1 1 calc R U . . .
C7 C 0.2049(4) 0.3807(3) 1.1504(7) 0.0200(16) Uani 1 1 d . . . . .
H7 H 0.1788 0.3780 1.2281 0.024 Uiso 1 1 calc R U . . .
C8 C 0.3757(4) 0.4691(3) 1.0210(7) 0.0198(16) Uani 1 1 d . . . . .
C11 C 0.6075(4) 0.4435(3) 0.4941(7) 0.0202(16) Uani 1 1 d . . . . .
C12 C 0.6778(4) 0.4024(3) 0.5182(7) 0.0230(17) Uani 1 1 d . . . . .
C13 C 0.7191(4) 0.3801(4) 0.4174(7) 0.0279(18) Uani 1 1 d . . . . .
H13 H 0.7026 0.3897 0.3332 0.034 Uiso 1 1 calc R U . . .
C14 C 0.7847(4) 0.3435(4) 0.4386(7) 0.0256(17) Uani 1 1 d . . . . .
H14 H 0.8126 0.3274 0.3689 0.031 Uiso 1 1 calc R U . . .
C15 C 0.8096(3) 0.3305(3) 0.5609(7) 0.0175(15) Uani 1 1 d . . . . .
C16 C 0.7683(4) 0.3522(4) 0.6605(7) 0.0266(17) Uani 1 1 d . . . . .
H16 H 0.7851 0.3422 0.7444 0.032 Uiso 1 1 calc R U . . .
C17 C 0.7026(4) 0.3882(4) 0.6419(7) 0.0269(18) Uani 1 1 d . . . . .
H17 H 0.6745 0.4032 0.7123 0.032 Uiso 1 1 calc R U . . .
C18 C 0.8846(4) 0.2953(3) 0.5852(8) 0.0237(17) Uani 1 1 d . . . . .
C41 C 0.3738(4) 0.3835(4) 0.5781(8) 0.036(2) Uani 1 1 d . . . . .
H41 H 0.3795 0.4162 0.5137 0.044 Uiso 1 1 calc R U . . .
C42 C 0.3192(6) 0.2796(4) 0.6394(9) 0.062(3) Uani 1 1 d . . . . .
H42A H 0.3524 0.2864 0.7137 0.093 Uiso 1 1 calc R U . . .
H42B H 0.3313 0.2368 0.5996 0.093 Uiso 1 1 calc R U . . .
H42C H 0.2663 0.2792 0.6658 0.093 Uiso 1 1 calc R U . . .
C43 C 0.2920(6) 0.3244(5) 0.4297(8) 0.078(4) Uani 1 1 d . . . . .
H43A H 0.3168 0.2891 0.3815 0.117 Uiso 1 1 calc R U . . .
H43B H 0.2944 0.3665 0.3827 0.117 Uiso 1 1 calc R U . . .
H43C H 0.2390 0.3123 0.4426 0.117 Uiso 1 1 calc R U . . .
C51 C 0.5167(5) 0.3290(4) 0.8891(9) 0.046(2) Uani 1 1 d . . . . .
H51 H 0.4635 0.3229 0.8909 0.055 Uiso 1 1 calc R U . . .
C52 C 0.5266(6) 0.2249(5) 1.0073(11) 0.078(4) Uani 1 1 d . . . . .
H52A H 0.5440 0.2232 1.0959 0.118 Uiso 1 1 calc R U . . .
H52B H 0.5437 0.1848 0.9630 0.118 Uiso 1 1 calc R U . . .
H52C H 0.4712 0.2270 1.0036 0.118 Uiso 1 1 calc R U . . .
C61 C 1.0897(5) 0.3906(4) 0.4755(8) 0.037(2) Uani 1 1 d . . . . .
H61 H 1.1062 0.3567 0.5325 0.045 Uiso 1 1 calc R U . . .
C62 C 1.1705(6) 0.4659(5) 0.6017(10) 0.078(4) Uani 1 1 d . . . . .
H62A H 1.1841 0.4238 0.6439 0.118 Uiso 1 1 calc R U . . .
H62B H 1.1466 0.4958 0.6626 0.118 Uiso 1 1 calc R U . . .
H62C H 1.2162 0.4871 0.5692 0.118 Uiso 1 1 calc R U . . .
C63 C 1.0943(7) 0.5053(5) 0.4139(12) 0.099(5) Uani 1 1 d . . . . .
H63A H 1.1385 0.5224 0.3695 0.148 Uiso 1 1 calc R U . . .
H63B H 1.0721 0.5412 0.4642 0.148 Uiso 1 1 calc R U . . .
H63C H 1.0567 0.4890 0.3518 0.148 Uiso 1 1 calc R U . . .
C71 C 0.9256(4) 0.3970(4) 0.1513(8) 0.037(2) Uani 1 1 d . . . . .
H71 H 0.9730 0.4191 0.1473 0.044 Uiso 1 1 calc R U . . .
C72 C 0.7982(5) 0.3853(6) 0.0756(10) 0.082(4) Uani 1 1 d . . . . .
H72A H 0.7926 0.3620 -0.0057 0.124 Uiso 1 1 calc R U . . .
H72B H 0.7573 0.4179 0.0840 0.124 Uiso 1 1 calc R U . . .
H72C H 0.7959 0.3528 0.1449 0.124 Uiso 1 1 calc R U . . .
C73 C 0.8816(5) 0.4744(4) -0.0080(8) 0.051(3) Uani 1 1 d . . . . .
H73A H 0.9327 0.4927 0.0037 0.077 Uiso 1 1 calc R U . . .
H73B H 0.8443 0.5095 0.0076 0.077 Uiso 1 1 calc R U . . .
H73C H 0.8752 0.4578 -0.0949 0.077 Uiso 1 1 calc R U . . .
C53' C 0.6282(18) 0.2705(17) 0.877(4) 0.070(12) Uani 0.3 1 d . . P A 1
H53A H 0.6193 0.2347 0.8156 0.105 Uiso 0.3 1 calc R U P A 1
H53B H 0.6683 0.2569 0.9376 0.105 Uiso 0.3 1 calc R U P A 1
H53C H 0.6437 0.3111 0.8333 0.105 Uiso 0.3 1 calc R U P A 1
C53 C 0.6337(8) 0.2991(8) 0.9829(18) 0.074(5) Uani 0.7 1 d . . P A 2
H53D H 0.6682 0.2696 0.9377 0.111 Uiso 0.7 1 calc R U P A 2
H53E H 0.6408 0.2927 1.0744 0.111 Uiso 0.7 1 calc R U P A 2
H53F H 0.6445 0.3457 0.9612 0.111 Uiso 0.7 1 calc R U P A 2

loop_
_atom_site_aniso_label
_atom_site_aniso_U_11
_atom_site_aniso_U_22
_atom_site_aniso_U_33
_atom_site_aniso_U_23
_atom_site_aniso_U_13
_atom_site_aniso_U_12
Eu1 0.01551(17) 0.01672(17) 0.0236(2) 0.00044(14) -0.00139(15) -0.00033(14)
Eu2 0.01426(17) 0.02094(18) 0.0198(2) 0.00133(17) -0.00179(14) -0.00166(15)
O1 0.032(3) 0.049(4) 0.024(3) -0.001(3) 0.011(2) -0.016(3)
O2 0.029(3) 0.041(3) 0.025(4) -0.006(3) -0.005(2) -0.016(2)
O3 0.015(2) 0.025(3) 0.027(3) 0.004(2) -0.003(2) 0.001(2)
O4 0.026(3) 0.044(3) 0.018(3) 0.002(3) 0.010(2) -0.016(2)
O11 0.024(3) 0.052(4) 0.030(4) -0.005(3) 0.001(2) 0.020(3)
O12 0.025(3) 0.044(3) 0.026(3) 0.011(3) -0.004(2) 0.015(2)
O13 0.025(3) 0.046(3) 0.022(3) 0.002(3) 0.005(2) 0.013(3)
O14 0.028(3) 0.058(4) 0.023(3) -0.007(3) -0.006(2) 0.011(3)
O21 0.076(5) 0.031(3) 0.039(4) -0.004(3) 0.012(3) 0.009(3)
O22 0.051(4) 0.040(4) 0.045(4) 0.004(3) 0.005(3) -0.016(3)
O23 0.209(10) 0.030(4) 0.109(7) -0.003(4) -0.015(7) -0.041(5)
O31 0.044(3) 0.031(3) 0.027(3) 0.002(3) 0.005(3) -0.009(3)
O32 0.031(3) 0.039(3) 0.041(4) -0.006(3) 0.001(3) -0.001(3)
O33 0.106(6) 0.023(4) 0.100(6) -0.015(4) -0.002(5) -0.005(4)
O41 0.029(3) 0.030(3) 0.033(3) -0.006(2) -0.012(2) -0.009(2)
O51 0.040(3) 0.023(3) 0.056(4) 0.012(3) -0.015(3) 0.000(3)
O61 0.045(3) 0.027(3) 0.038(4) -0.003(3) -0.009(3) -0.003(3)
O71 0.029(3) 0.054(4) 0.034(4) 0.017(3) 0.000(3) 0.006(3)
N21 0.092(7) 0.017(4) 0.068(7) 0.006(4) -0.007(5) -0.010(4)
N31 0.037(4) 0.027(4) 0.050(5) -0.001(4) -0.007(4) -0.007(3)
N41 0.039(4) 0.036(4) 0.021(4) 0.002(3) -0.005(3) -0.013(3)
N51 0.042(4) 0.027(4) 0.054(5) 0.009(3) -0.007(4) 0.013(3)
N61 0.060(5) 0.031(4) 0.045(5) 0.001(4) 0.001(4) -0.017(4)
N71 0.037(4) 0.041(4) 0.024(4) 0.008(3) 0.002(3) 0.014(3)
C1 0.017(3) 0.016(3) 0.024(5) 0.000(3) -0.008(3) 0.001(3)
C2 0.013(3) 0.022(4) 0.024(4) 0.002(3) -0.001(3) 0.001(3)
C3 0.021(4) 0.031(4) 0.016(4) 0.000(3) -0.004(3) -0.006(3)
C4 0.022(4) 0.033(4) 0.012(4) 0.001(3) 0.003(3) -0.004(3)
C5 0.013(3) 0.023(4) 0.024(4) -0.003(3) -0.003(3) 0.002(3)
C6 0.024(4) 0.026(4) 0.014(4) -0.002(3) 0.001(3) -0.004(3)
C7 0.021(3) 0.022(4) 0.017(4) 0.003(3) 0.002(3) 0.003(3)
C8 0.018(3) 0.021(4) 0.020(5) 0.005(3) -0.001(3) 0.000(3)
C11 0.026(4) 0.016(3) 0.019(4) 0.001(3) -0.002(3) 0.001(3)
C12 0.016(3) 0.021(4) 0.031(5) 0.002(3) 0.000(3) -0.001(3)
C13 0.025(4) 0.043(5) 0.015(4) 0.003(4) -0.004(3) 0.009(4)
C14 0.022(4) 0.042(5) 0.013(4) 0.001(3) 0.000(3) 0.006(3)
C15 0.015(3) 0.021(4) 0.017(4) -0.001(3) -0.001(3) 0.000(3)
C16 0.024(4) 0.042(5) 0.014(4) 0.002(3) -0.001(3) 0.006(3)
C17 0.025(4) 0.040(5) 0.016(4) -0.005(4) 0.002(3) 0.009(3)
C18 0.016(4) 0.021(4) 0.035(5) 0.002(4) 0.002(3) 0.001(3)
C41 0.042(5) 0.035(5) 0.032(5) -0.001(4) 0.006(4) -0.017(4)
C42 0.093(8) 0.042(6) 0.049(6) 0.014(5) -0.025(6) -0.035(5)
C43 0.116(9) 0.091(8) 0.025(6) 0.008(5) -0.034(6) -0.061(7)
C51 0.045(5) 0.030(5) 0.063(7) 0.006(5) 0.002(5) 0.016(4)
C52 0.082(8) 0.047(6) 0.106(10) 0.040(6) 0.002(7) 0.009(6)
C61 0.049(5) 0.033(5) 0.030(5) 0.003(4) 0.009(4) -0.003(4)
C62 0.086(8) 0.089(9) 0.060(8) -0.019(6) -0.009(6) -0.049(7)
C63 0.122(11) 0.031(6) 0.141(13) 0.005(7) -0.031(9) -0.004(7)
C71 0.029(4) 0.041(5) 0.040(6) 0.001(4) 0.007(4) 0.006(4)
C72 0.048(6) 0.135(11) 0.063(8) 0.050(7) -0.021(6) -0.011(7)
C73 0.067(6) 0.047(6) 0.040(6) 0.023(5) -0.005(5) 0.018(5)
C53' 0.042(19) 0.05(2) 0.12(4) 0.06(2) -0.01(2) 0.008(18)
C53 0.043(9) 0.075(12) 0.103(16) 0.000(11) -0.029(10) 0.009(8)

loop_
_atom_type_symbol
_atom_type_description
_atom_type_scat_dispersion_real
_atom_type_scat_dispersion_imag
_atom_type_scat_source
C C 0.0033 0.0016 'International Tables Vol C Tables 4.2.6.8 and 6.1.1.4'
H H 0.0000 0.0000 'International Tables Vol C Tables 4.2.6.8 and 6.1.1.4'
N N 0.0061 0.0033 'International Tables Vol C Tables 4.2.6.8 and 6.1.1.4'
O O 0.0106 0.0060 'International Tables Vol C Tables 4.2.6.8 and 6.1.1.4'
Eu Eu -0.1578 3.6682 'International Tables Vol C Tables 4.2.6.8 and 6.1.1.4'

loop_
_geom_angle_atom_site_label_1
_geom_angle_atom_site_label_2
_geom_angle_atom_site_label_3
_geom_angle
_geom_angle_site_symmetry_1
_geom_angle_site_symmetry_3
O11 Eu1 O1 159.3(2) . .
O11 Eu1 O2 91.86(18) . 3_667
O1 Eu1 O2 96.97(18) . 3_667
O11 Eu1 O12 90.10(17) . 3_666
O1 Eu1 O12 94.10(18) . 3_666
O2 Eu1 O12 142.63(18) 3_667 3_666
O11 Eu1 O51 81.84(19) . .
O1 Eu1 O51 83.26(19) . .
O2 Eu1 O51 71.45(18) 3_667 .
O12 Eu1 O51 145.53(18) 3_666 .
O11 Eu1 O41 84.09(18) . .
O1 Eu1 O41 77.57(18) . .
O2 Eu1 O41 143.00(17) 3_667 .
O12 Eu1 O41 74.30(17) 3_666 .
O51 Eu1 O41 71.57(17) . .
O11 Eu1 O21 124.4(2) . .
O1 Eu1 O21 76.2(2) . .
O2 Eu1 O21 73.39(19) 3_667 .
O12 Eu1 O21 74.86(19) 3_666 .
O51 Eu1 O21 136.4(2) . .
O41 Eu1 O21 137.46(19) . .
O11 Eu1 O22 74.0(2) . .
O1 Eu1 O22 126.6(2) . .
O2 Eu1 O22 71.28(18) 3_667 .
O12 Eu1 O22 73.47(18) 3_666 .
O51 Eu1 O22 134.35(19) . .
O41 Eu1 O22 140.63(18) . .
O21 Eu1 O22 50.5(2) . .
O11 Eu1 N21 99.2(2) . .
O1 Eu1 N21 101.5(2) . .
O2 Eu1 N21 69.4(2) 3_667 .
O12 Eu1 N21 73.5(2) 3_666 .
O51 Eu1 N21 140.8(2) . .
O41 Eu1 N21 147.6(2) . .
O21 Eu1 N21 25.3(2) . .
O22 Eu1 N21 25.2(2) . .
O13 Eu2 O4 159.03(19) . 1_654
O13 Eu2 O14 91.93(18) . 4_565
O4 Eu2 O14 98.59(17) 1_654 4_565
O13 Eu2 O3 89.13(17) . 4_665
O4 Eu2 O3 93.92(16) 1_654 4_665
O14 Eu2 O3 140.94(17) 4_565 4_665
O13 Eu2 O71 84.61(18) . .
O4 Eu2 O71 81.74(18) 1_654 .
O14 Eu2 O71 71.13(19) 4_565 .
O3 Eu2 O71 147.65(17) 4_665 .
O13 Eu2 O61 84.14(19) . .
O4 Eu2 O61 76.61(18) 1_654 .
O14 Eu2 O61 143.56(18) 4_565 .
O3 Eu2 O61 75.37(16) 4_665 .
O71 Eu2 O61 72.43(18) . .
O13 Eu2 O32 127.48(18) . .
O4 Eu2 O32 73.18(18) 1_654 .
O14 Eu2 O32 73.58(17) 4_565 .
O3 Eu2 O32 74.99(16) 4_665 .
O71 Eu2 O32 132.51(18) . .
O61 Eu2 O32 135.54(18) . .
O13 Eu2 O31 76.89(18) . .
O4 Eu2 O31 123.77(18) 1_654 .
O14 Eu2 O31 69.96(17) 4_565 .
O3 Eu2 O31 72.31(16) 4_665 .
O71 Eu2 O31 135.95(17) . .
O61 Eu2 O31 142.49(17) . .
O32 Eu2 O31 50.62(18) . .
O13 Eu2 N31 102.1(2) . .
O4 Eu2 N31 98.7(2) 1_654 .
O14 Eu2 N31 68.08(18) 4_565 .
O3 Eu2 N31 73.53(17) 4_665 .
O71 Eu2 N31 138.81(18) . .
O61 Eu2 N31 148.13(18) . .
O32 Eu2 N31 25.51(18) . .
O31 Eu2 N31 25.22(17) . .
C8 O1 Eu1 166.7(5) . .
C8 O2 Eu1 144.2(5) . 3_667
C1 O3 Eu2 139.2(4) . 4_466
C1 O4 Eu2 160.2(5) . 1_456
C11 O11 Eu1 171.8(5) . .
C11 O12 Eu1 144.7(5) . 3_666
C18 O13 Eu2 165.3(5) . .
C18 O14 Eu2 141.1(5) . 4_566
N21 O21 Eu1 96.2(5) . .
N21 O22 Eu1 96.1(5) . .
N31 O31 Eu2 95.2(4) . .
N31 O32 Eu2 97.1(4) . .
C41 O41 Eu1 133.2(5) . .
C51 O51 Eu1 139.9(6) . .
C61 O61 Eu2 131.3(5) . .
C71 O71 Eu2 139.2(5) . .
O23 N21 O22 121.4(10) . .
O23 N21 O21 121.5(10) . .
O22 N21 O21 117.0(7) . .
O23 N21 Eu1 175.1(7) . .
O22 N21 Eu1 58.6(4) . .
O21 N21 Eu1 58.5(4) . .
O33 N31 O31 122.1(8) . .
O33 N31 O32 121.2(8) . .
O31 N31 O32 116.7(6) . .
O33 N31 Eu2 174.1(6) . .
O31 N31 Eu2 59.6(4) . .
O32 N31 Eu2 57.4(4) . .
C41 N41 C42 121.8(7) . .
C41 N41 C43 122.5(7) . .
C42 N41 C43 115.7(7) . .
C51 N51 C53 118.9(9) . .
C51 N51 C52 124.1(8) . .
C53 N51 C52 115.1(9) . .
C51 N51 C53' 110.7(13) . .
C52 N51 C53' 113.7(13) . .
C61 N61 C63 120.1(8) . .
C61 N61 C62 120.7(8) . .
C63 N61 C62 119.2(8) . .
C71 N71 C72 120.6(7) . .
C71 N71 C73 121.6(7) . .
C72 N71 C73 117.3(7) . .
O4 C1 O3 125.9(7) . .
O4 C1 C2 116.9(6) . .
O3 C1 C2 117.1(7) . .
C7 C2 C3 118.5(6) . .
C7 C2 C1 120.1(7) . .
C3 C2 C1 121.3(7) . .
C4 C3 C2 121.2(7) . .
C3 C4 C5 119.9(7) . .
C6 C5 C4 119.3(6) . .
C6 C5 C8 120.5(6) . .
C4 C5 C8 120.2(6) . .
C5 C6 C7 120.5(7) . .
C6 C7 C2 120.5(7) . .
O2 C8 O1 124.0(7) . .
O2 C8 C5 118.1(6) . .
O1 C8 C5 117.8(6) . .
O12 C11 O11 124.4(7) . .
O12 C11 C12 117.4(7) . .
O11 C11 C12 118.2(6) . .
C13 C12 C17 119.6(7) . .
C13 C12 C11 119.7(7) . .
C17 C12 C11 120.7(7) . .
C12 C13 C14 120.1(7) . .
C15 C14 C13 120.1(7) . .
C16 C15 C14 119.7(6) . .
C16 C15 C18 119.8(6) . .
C14 C15 C18 120.4(6) . .
C15 C16 C17 121.3(7) . .
C16 C17 C12 119.1(7) . .
O14 C18 O13 125.4(7) . .
O14 C18 C15 117.4(7) . .
O13 C18 C15 117.2(7) . .
O41 C41 N41 126.0(8) . .
O51 C51 N51 127.7(9) . .
O61 C61 N61 125.5(8) . .
O71 C71 N71 124.4(8) . .

loop_
_geom_bond_atom_site_label_1
_geom_bond_atom_site_label_2
_geom_bond_distance
_geom_bond_site_symmetry_2
Eu1 O11 2.289(5) .
Eu1 O1 2.294(5) .
Eu1 O2 2.347(5) 3_667
Eu1 O12 2.364(5) 3_666
Eu1 O51 2.399(5) .
Eu1 O41 2.443(5) .
Eu1 O21 2.512(5) .
Eu1 O22 2.515(5) .
Eu1 N21 2.928(7) .
Eu2 O13 2.293(5) .
Eu2 O4 2.321(5) 1_654
Eu2 O14 2.360(5) 4_565
Eu2 O3 2.364(4) 4_665
Eu2 O71 2.388(5) .
Eu2 O61 2.426(5) .
Eu2 O32 2.496(5) .
Eu2 O31 2.546(5) .
Eu2 N31 2.939(7) .
O1 C8 1.260(8) .
O2 C8 1.259(8) .
O2 Eu1 2.347(5) 3_667
O3 C1 1.262(8) .
O3 Eu2 2.364(4) 4_466
O4 C1 1.246(8) .
O4 Eu2 2.321(5) 1_456
O11 C11 1.253(8) .
O12 C11 1.248(8) .
O12 Eu1 2.364(4) 3_666
O13 C18 1.261(8) .
O14 C18 1.248(8) .
O14 Eu2 2.360(5) 4_566
O21 N21 1.258(9) .
O22 N21 1.254(9) .
O23 N21 1.225(9) .
O31 N31 1.257(8) .
O32 N31 1.275(8) .
O33 N31 1.224(8) .
O41 C41 1.215(8) .
O51 C51 1.199(9) .
O61 C61 1.221(9) .
O71 C71 1.255(9) .
N41 C41 1.314(9) .
N41 C42 1.421(9) .
N41 C43 1.446(9) .
N51 C51 1.305(9) .
N51 C53 1.426(15) .
N51 C52 1.448(10) .
N51 C53' 1.49(4) .
N61 C61 1.336(9) .
N61 C63 1.419(12) .
N61 C62 1.483(11) .
N71 C71 1.291(9) .
N71 C72 1.453(11) .
N71 C73 1.460(9) .
C1 C2 1.503(9) .
C2 C7 1.388(9) .
C2 C3 1.388(9) .
C3 C4 1.366(9) .
C4 C5 1.395(9) .
C5 C6 1.376(9) .
C5 C8 1.511(9) .
C6 C7 1.378(9) .
C11 C12 1.508(9) .
C12 C13 1.376(9) .
C12 C17 1.399(9) .
C13 C14 1.385(9) .
C14 C15 1.381(9) .
C15 C16 1.362(9) .
C15 C18 1.519(9) .
C16 C17 1.377(9) .
